data_2214221
loop_
_publ_author_name
'Czapik, Agnieszka'
'Gdaniec, Maria'

_publ_section_title
;
 Quinoxaline--dihydroxyacetic acid (1/1)
;
_journal_coeditor_code HB2434
_journal_issue 7
_journal_name_full 'Acta Crystallographica Section E'
_journal_page_first o3081
_journal_page_last o3081
_journal_paper_doi 10.1107/S1600536807025792
_journal_volume 63
_journal_year 2007
_chemical_formula_iupac 'C8 H6 N2, C2 H4 O4'
_chemical_formula_moiety 'C8 H6 N2, C2 H4 O4'
_chemical_formula_sum 'C10 H10 N2 O4'
_chemical_formula_weight 222.20
_chemical_name_systematic
;
Quinoxaline--dihydroxyacetic acid (1/1)
;
_space_group_IT_number 2
_symmetry_cell_setting triclinic
_symmetry_space_group_name_Hall '-P 1'
_symmetry_space_group_name_H-M 'P -1'
_atom_sites_solution_hydrogens difmap
_atom_sites_solution_primary direct
_atom_sites_solution_secondary difmap
_audit_creation_method SHELXL-97
_cell_angle_alpha 88.83(2)
_cell_angle_beta 83.981(18)
_cell_angle_gamma 82.50(2)
_cell_formula_units_Z 2
_cell_length_a 4.0384(9)
_cell_length_b 10.406(4)
_cell_length_c 12.052(3)
_cell_measurement_reflns_used 1787
_cell_measurement_temperature 130.0(2)
_cell_measurement_theta_max 25
_cell_measurement_theta_min 4
_cell_volume 499.4(3)
_computing_cell_refinement 'CrysAlis CCD'
_computing_data_collection 'CrysAlis CCD (Oxford Diffraction, 2006)'
_computing_data_reduction
;
CrysAlis RED (Oxford Diffraction, 2006)
;
_computing_molecular_graphics
;
Stereochemical Workstation Operation Manual (Siemens, 1989) and
Mercury (Version 1.4; Macrae <i>et al.</i>,  2006)
;
_computing_publication_material SHELXL97
_computing_structure_refinement 'SHELXL97 (Sheldrick, 1997)'
_computing_structure_solution 'SHELXS97 (Sheldrick, 1997)'
_diffrn_ambient_temperature 130.0(2)
_diffrn_measured_fraction_theta_full 0.995
_diffrn_measured_fraction_theta_max 0.995
_diffrn_measurement_device_type 'Kuma KM-4-CCD \k-geometry'
_diffrn_measurement_method \w
_diffrn_radiation_monochromator graphite
_diffrn_radiation_source 'fine-focus sealed tube'
_diffrn_radiation_type MoK\a
_diffrn_radiation_wavelength 0.71073
_diffrn_reflns_av_R_equivalents 0.0138
_diffrn_reflns_av_sigmaI/netI 0.0212
_diffrn_reflns_limit_h_max 4
_diffrn_reflns_limit_h_min -4
_diffrn_reflns_limit_k_max 12
_diffrn_reflns_limit_k_min -12
_diffrn_reflns_limit_l_max 14
_diffrn_reflns_limit_l_min -14
_diffrn_reflns_number 4271
_diffrn_reflns_theta_full 25.03
_diffrn_reflns_theta_max 25.03
_diffrn_reflns_theta_min 4.29
_diffrn_standards_number 0
_exptl_absorpt_coefficient_mu 0.116
_exptl_absorpt_correction_type none
_exptl_crystal_colour colourless
_exptl_crystal_density_diffrn 1.478
_exptl_crystal_density_method 'not measured'
_exptl_crystal_description needle
_exptl_crystal_F_000 232
_exptl_crystal_size_max 0.50
_exptl_crystal_size_mid 0.15
_exptl_crystal_size_min 0.07
_refine_diff_density_max 0.223
_refine_diff_density_min -0.175
_refine_ls_extinction_coef 0.022(3)
_refine_ls_extinction_expression Fc^*^=kFc[1+0.001xFc^2^\l^3^/sin(2\q)]^-1/4^
_refine_ls_extinction_method SHELXL97
_refine_ls_goodness_of_fit_ref 1.225
_refine_ls_hydrogen_treatment mixed
_refine_ls_matrix_type full
_refine_ls_number_parameters 156
_refine_ls_number_reflns 1760
_refine_ls_number_restraints 0
_refine_ls_restrained_S_all 1.225
_refine_ls_R_factor_all 0.0588
_refine_ls_R_factor_gt 0.0500
_refine_ls_shift/su_max 0.000
_refine_ls_shift/su_mean 0.000
_refine_ls_structure_factor_coef Fsqd
_refine_ls_weighting_details 'calc w=1/[\s^2^(Fo^2^)+(0.0135P)^2^+0.6727P] where P=(Fo^2^+2Fc^2^)/3'
_refine_ls_weighting_scheme calc
_refine_ls_wR_factor_gt 0.1065
_refine_ls_wR_factor_ref 0.1088
_reflns_number_gt 1482
_reflns_number_total 1760
_reflns_threshold_expression I>2\s(I)
_cod_data_source_file hb2434.cif
_cod_data_source_block I
_cod_database_code 2214221
_cod_database_fobs_code 2214221

loop_
_symmetry_equiv_pos_as_xyz
'x, y, z'
'-x, -y, -z'

loop_
_atom_site_type_symbol
_atom_site_label
_atom_site_fract_x
_atom_site_fract_y
_atom_site_fract_z
_atom_site_U_iso_or_equiv
_atom_site_adp_type
_atom_site_calc_flag
_atom_site_refinement_flags
_atom_site_occupancy
N N1A 0.6041(6) 0.4249(2) 0.74215(17) 0.0230(5) Uani d . 1
C C2A 0.8100(7) 0.3827(3) 0.6554(2) 0.0259(6) Uani d . 1
H H2A 0.8333 0.4366 0.5934 0.031 Uiso calc R 1
C C3A 0.9982(7) 0.2579(2) 0.6529(2) 0.0253(6) Uani d . 1
H H3A 1.1405 0.2322 0.5893 0.030 Uiso calc R 1
N N4A 0.9772(5) 0.17718(19) 0.73826(17) 0.0219(5) Uani d . 1
C C5A 0.7358(7) 0.1375(2) 0.9245(2) 0.0239(6) Uani d . 1
H H5A 0.8556 0.0548 0.9233 0.029 Uiso calc R 1
C C6A 0.5324(7) 0.1800(3) 1.0178(2) 0.0268(6) Uani d . 1
H H6A 0.5193 0.1266 1.0806 0.032 Uiso calc R 1
C C7A 0.3426(7) 0.3036(3) 1.0201(2) 0.0267(6) Uani d . 1
H H7A 0.2033 0.3310 1.0839 0.032 Uiso calc R 1
C C8A 0.3625(6) 0.3834(2) 0.9289(2) 0.0231(6) Uani d . 1
H H8A 0.2343 0.4645 0.9304 0.028 Uiso calc R 1
C C9A 0.5765(6) 0.3433(2) 0.83244(19) 0.0191(5) Uani d . 1
C C10A 0.7644(6) 0.2187(2) 0.8300(2) 0.0194(5) Uani d . 1
C C1 0.3848(6) 0.7312(2) 0.6450(2) 0.0211(6) Uani d . 1
C C2 0.2222(7) 0.8718(2) 0.6412(2) 0.0243(6) Uani d . 1
H H2 -0.0171 0.8771 0.6677 0.029 Uiso calc R 1
O O1 0.2775(5) 0.67053(18) 0.73625(15) 0.0294(5) Uani d . 1
H H1O 0.396(9) 0.579(4) 0.739(3) 0.060(11) Uiso d . 1
O O2 0.5905(5) 0.68219(19) 0.57360(16) 0.0386(6) Uani d . 1
O O3 0.2604(6) 0.91914(19) 0.53107(16) 0.0446(6) Uani d . 1
H H3O 0.1363 0.9770 0.4983 0.06(2) Uiso d PR 0.50
H H3O' 0.4008 0.9730 0.5326 0.028(17) Uiso d PR 0.50
O O4 0.3842(5) 0.94045(17) 0.71321(15) 0.0249(4) Uani d . 1
H H4O 0.242(9) 1.017(4) 0.727(3) 0.057(11) Uiso d . 1

loop_
_atom_site_aniso_label
_atom_site_aniso_U_11
_atom_site_aniso_U_22
_atom_site_aniso_U_33
_atom_site_aniso_U_12
_atom_site_aniso_U_13
_atom_site_aniso_U_23
N1A 0.0281(12) 0.0176(11) 0.0232(11) -0.0019(9) -0.0045(9) 0.0032(9)
C2A 0.0336(16) 0.0229(13) 0.0213(13) -0.0051(11) -0.0027(12) 0.0049(11)
C3A 0.0311(15) 0.0231(13) 0.0212(13) -0.0045(11) 0.0005(11) -0.0011(11)
N4A 0.0235(12) 0.0179(11) 0.0235(11) 0.0001(9) -0.0019(9) -0.0020(9)
C5A 0.0255(15) 0.0193(13) 0.0273(14) -0.0015(11) -0.0075(11) 0.0051(11)
C6A 0.0311(15) 0.0282(14) 0.0220(13) -0.0068(12) -0.0043(11) 0.0062(11)
C7A 0.0270(15) 0.0322(15) 0.0213(13) -0.0063(12) 0.0000(11) -0.0019(11)
C8A 0.0225(14) 0.0210(13) 0.0255(13) -0.0017(11) -0.0020(11) -0.0019(11)
C9A 0.0210(13) 0.0175(12) 0.0194(12) -0.0027(10) -0.0051(10) 0.0004(10)
C10A 0.0210(13) 0.0168(12) 0.0213(13) -0.0033(10) -0.0049(10) -0.0006(10)
C1 0.0241(14) 0.0199(13) 0.0191(13) -0.0033(11) -0.0021(11) 0.0036(10)
C2 0.0255(14) 0.0206(13) 0.0255(13) 0.0029(11) -0.0052(11) 0.0034(11)
O1 0.0352(12) 0.0237(10) 0.0248(10) 0.0040(9) 0.0064(8) 0.0087(8)
O2 0.0498(14) 0.0280(11) 0.0293(11) 0.0101(10) 0.0160(10) 0.0052(9)
O3 0.0832(18) 0.0238(11) 0.0291(11) -0.0051(12) -0.0214(11) 0.0104(9)
O4 0.0264(10) 0.0194(9) 0.0272(10) 0.0053(8) -0.0049(8) -0.0019(8)

loop_
_atom_type_symbol
_atom_type_description
_atom_type_scat_dispersion_real
_atom_type_scat_dispersion_imag
_atom_type_scat_source
C C 0.0033 0.0016 'International Tables Vol C Tables 4.2.6.8 and 6.1.1.4'
H H 0.0000 0.0000 'International Tables Vol C Tables 4.2.6.8 and 6.1.1.4'
O O 0.0106 0.0060 'International Tables Vol C Tables 4.2.6.8 and 6.1.1.4'
N N 0.0061 0.0033 'International Tables Vol C Tables 4.2.6.8 and 6.1.1.4'

loop_
_geom_angle_atom_site_label_1
_geom_angle_atom_site_label_2
_geom_angle_atom_site_label_3
_geom_angle
C2A N1A C9A 117.4(2)
N1A C2A C3A 122.3(2)
N1A C2A H2A 118.8
C3A C2A H2A 118.8
N4A C3A C2A 121.8(2)
N4A C3A H3A 119.1
C2A C3A H3A 119.1
C3A N4A C10A 117.2(2)
C6A C5A C10A 120.1(2)
C6A C5A H5A 119.9
C10A C5A H5A 119.9
C5A C6A C7A 120.8(2)
C5A C6A H6A 119.6
C7A C6A H6A 119.6
C8A C7A C6A 120.2(2)
C8A C7A H7A 119.9
C6A C7A H7A 119.9
C7A C8A C9A 120.3(2)
C7A C8A H8A 119.9
C9A C8A H8A 119.9
N1A C9A C8A 120.2(2)
N1A C9A C10A 120.3(2)
C8A C9A C10A 119.5(2)
N4A C10A C5A 119.7(2)
N4A C10A C9A 121.0(2)
C5A C10A C9A 119.2(2)
O2 C1 O1 124.1(2)
O2 C1 C2 123.8(2)
O1 C1 C2 112.1(2)
O4 C2 O3 111.8(2)
O4 C2 C1 106.4(2)
O3 C2 C1 109.5(2)
O4 C2 H2 109.7
O3 C2 H2 109.7
C1 C2 H2 109.7
C1 O1 H1O 111(2)
C2 O3 H3O 129.8
C2 O3 H3O' 104.2
H3O O3 H3O' 88.0
C2 O4 H4O 105(2)

loop_
_geom_bond_atom_site_label_1
_geom_bond_atom_site_label_2
_geom_bond_distance
N1A C2A 1.311(3)
N1A C9A 1.371(3)
C2A C3A 1.416(4)
C2A H2A 0.9300
C3A N4A 1.318(3)
C3A H3A 0.9300
N4A C10A 1.368(3)
C5A C6A 1.367(4)
C5A C10A 1.409(3)
C5A H5A 0.9300
C6A C7A 1.408(4)
C6A H6A 0.9300
C7A C8A 1.367(4)
C7A H7A 0.9300
C8A C9A 1.409(4)
C8A H8A 0.9300
C9A C10A 1.413(3)
C1 O2 1.203(3)
C1 O1 1.319(3)
C1 C2 1.526(3)
C2 O4 1.399(3)
C2 O3 1.407(3)
C2 H2 0.9800
O1 H1O 1.01(4)
O3 H3O 0.8500
O3 H3O' 0.8500
O4 H4O 0.93(4)

loop_
_geom_hbond_atom_site_label_D
_geom_hbond_atom_site_label_H
_geom_hbond_atom_site_label_A
_geom_hbond_site_symmetry_A
_geom_hbond_distance_DH
_geom_hbond_distance_HA
_geom_hbond_distance_DA
_geom_hbond_angle_DHA
O1 H1O N1A . 1.01(4) 1.71(4) 2.722(3) 179(3)
O3 H3O O3 2_576 0.85 1.87 2.678(4) 157
O3 H3O' O3 2_676 0.85 1.97 2.763(5) 156
O4 H4O N4A 1_465 0.93(4) 1.86(4) 2.780(3) 173(3)
C2A H2A O2 . 0.93 2.63 3.287(3) 128
C2 H2 O4 1_455 0.98 2.43 3.390(3) 166
C3A H3A O2 2_766 0.93 2.36 3.138(3) 141
